data_4101338
loop_
_publ_author_name
'Hayton, Trevor W'
'Boncella, James M'
'Scott, Brian L'
'Batista, Enrique R'
'Hay, P Jeffrey'

_publ_contact_author
;
James M. Boncella
MS J514
Los Alamos National Laboratory
Los Alamos, New Mexico  87545
;
_publ_section_title
;
 Synthesis and reactivity of the imido analogues of the uranyl ion.
;
_journal_issue 32
_journal_name_full 'Journal of the American Chemical Society'
_journal_page_first 10549
_journal_page_last 10559
_journal_paper_doi 10.1021/ja0629155
_journal_volume 128
_journal_year 2006
_chemical_formula_sum 'C22 H42 I2 N2 O3 U'
_chemical_formula_weight 874.41
_chemical_name_systematic
; 
 ? 
;
_space_group_IT_number 15
_symmetry_cell_setting monoclinic
_symmetry_space_group_name_Hall '-C 2yc'
_symmetry_space_group_name_H-M 'C 1 2/c 1'
_atom_sites_solution_hydrogens geom
_atom_sites_solution_primary direct
_atom_sites_solution_secondary difmap
_audit_creation_method SHELXL-97
_cell_angle_alpha 90.00
_cell_angle_beta 106.6600(10)
_cell_angle_gamma 90.00
_cell_formula_units_Z 4
_cell_length_a 11.7556(5)
_cell_length_b 13.8565(6)
_cell_length_c 17.1139(9)
_cell_measurement_temperature 141(1)
_cell_volume 2670.7(2)
_computing_cell_refinement 'SAINT+, v. 7.06 (Bruker AXS, 2001)'
_computing_data_collection 'APEX II, v. 1.08 (Bruker AXS, 2003)'
_computing_data_reduction 'SAINT+, v. 7.06 (Bruker AXS, 2001)'
_computing_molecular_graphics 'SHELXTL, v. 6.10, (Bruker AXS, 2000)'
_computing_publication_material 'SHELXTL, v. 6.10, (Bruker AXS, 2000)'
_computing_structure_refinement 'SHELXL-97 (Sheldrick, 1997)'
_computing_structure_solution 'SHELXS-97 (Sheldrick, 1990)'
_diffrn_ambient_temperature 141(1)
_diffrn_measured_fraction_theta_full 0.999
_diffrn_measured_fraction_theta_max 0.944
_diffrn_measurement_device_type 'Bruker D8 with APEXII CCD'
_diffrn_measurement_method '\w scan'
_diffrn_radiation_monochromator graphite
_diffrn_radiation_source 'fine-focus sealed tube'
_diffrn_radiation_type MoK\a
_diffrn_radiation_wavelength 0.71073
_diffrn_reflns_av_R_equivalents 0.0228
_diffrn_reflns_av_sigmaI/netI 0.0188
_diffrn_reflns_limit_h_max 15
_diffrn_reflns_limit_h_min -15
_diffrn_reflns_limit_k_max 17
_diffrn_reflns_limit_k_min -18
_diffrn_reflns_limit_l_max 22
_diffrn_reflns_limit_l_min -22
_diffrn_reflns_number 14741
_diffrn_reflns_theta_full 25.00
_diffrn_reflns_theta_max 28.77
_diffrn_reflns_theta_min 2.33
_diffrn_standards_decay_% '< 2'
_diffrn_standards_interval_count 0
_diffrn_standards_interval_time 0
_diffrn_standards_number 0
_exptl_absorpt_coefficient_mu 8.414
_exptl_absorpt_correction_T_max 0.4317
_exptl_absorpt_correction_T_min 0.3462
_exptl_absorpt_correction_type multi-scan
_exptl_absorpt_process_details 'SADABS 2.03 (Sheldrick, 2003)'
_exptl_crystal_colour red
_exptl_crystal_density_diffrn 2.175
_exptl_crystal_density_method 'not measured'
_exptl_crystal_description irregular
_exptl_crystal_F_000 1640
_exptl_crystal_size_max 0.16
_exptl_crystal_size_mid 0.14
_exptl_crystal_size_min 0.12
_refine_diff_density_max 0.714
_refine_diff_density_min -0.633
_refine_diff_density_rms 0.103
_refine_ls_extinction_method none
_refine_ls_goodness_of_fit_ref 1.210
_refine_ls_hydrogen_treatment noref
_refine_ls_matrix_type full
_refine_ls_number_parameters 131
_refine_ls_number_reflns 3287
_refine_ls_number_restraints 0
_refine_ls_restrained_S_all 1.210
_refine_ls_R_factor_all 0.0187
_refine_ls_R_factor_gt 0.0168
_refine_ls_shift/su_max 0.001
_refine_ls_shift/su_mean 0.000
_refine_ls_structure_factor_coef Fsqd
_refine_ls_weighting_details 'calc w=1/[\s^2^(Fo^2^)+(0.0215P)^2^+0.0000P] where P=(Fo^2^+2Fc^2^)/3'
_refine_ls_weighting_scheme calc
_refine_ls_wR_factor_gt 0.0424
_refine_ls_wR_factor_ref 0.0427
_reflns_number_gt 3075
_reflns_number_total 3287
_reflns_threshold_expression >2sigma(I)
_cod_data_source_file ja0629155si20060426_075244.cif
_cod_data_source_block apx171a
_cod_original_sg_symbol_H-M 'C 2/c'
_cod_database_code 4101338

loop_
_symmetry_equiv_pos_as_xyz
'x, y, z'
'-x, y, -z+1/2'
'x+1/2, y+1/2, z'
'-x+1/2, y+1/2, -z+1/2'
'-x, -y, -z'
'x, -y, z-1/2'
'-x+1/2, -y+1/2, -z'
'x+1/2, -y+1/2, z-1/2'

loop_
_atom_site_label
_atom_site_type_symbol
_atom_site_fract_x
_atom_site_fract_y
_atom_site_fract_z
_atom_site_U_iso_or_equiv
_atom_site_adp_type
_atom_site_occupancy
_atom_site_symmetry_multiplicity
_atom_site_calc_flag
_atom_site_refinement_flags
U1 U 0.0000 0.669865(8) 0.2500 0.01146(4) Uani 1 2 d S
I1 I 0.160963(15) 0.844524(11) 0.330523(10) 0.01831(5) Uani 1 1 d .
N1 N 0.05927(19) 0.66473(13) 0.16060(13) 0.0146(4) Uani 1 1 d .
O1 O 0.18971(15) 0.60027(12) 0.33647(10) 0.0169(4) Uani 1 1 d .
O2 O 0.0000 0.48701(16) 0.2500 0.0168(5) Uani 1 2 d S
C1 C 0.2813(3) 0.5659(3) 0.30206(18) 0.0364(8) Uani 1 1 d .
H1A H 0.2949 0.6124 0.2633 0.044 Uiso 1 1 calc R
H1B H 0.2578 0.5050 0.2741 0.044 Uiso 1 1 calc R
C2 C 0.3924(2) 0.5529(2) 0.37201(18) 0.0286(6) Uani 1 1 d .
H2A H 0.4416 0.6103 0.3803 0.034 Uiso 1 1 calc R
H2B H 0.4384 0.4981 0.3630 0.034 Uiso 1 1 calc R
C3 C 0.3431(3) 0.5353(2) 0.44415(17) 0.0283(6) Uani 1 1 d .
H3A H 0.3208 0.4682 0.4469 0.034 Uiso 1 1 calc R
H3B H 0.4003 0.5531 0.4952 0.034 Uiso 1 1 calc R
C4 C 0.2354(2) 0.6006(2) 0.42516(15) 0.0216(6) Uani 1 1 d .
H4A H 0.1764 0.5760 0.4497 0.026 Uiso 1 1 calc R
H4B H 0.2575 0.6654 0.4453 0.026 Uiso 1 1 calc R
C5 C -0.0152(3) 0.42670(18) 0.17874(16) 0.0222(6) Uani 1 1 d .
H5A H 0.0359 0.4483 0.1467 0.027 Uiso 1 1 calc R
H5B H -0.0970 0.4286 0.1448 0.027 Uiso 1 1 calc R
C6 C 0.0183(3) 0.32562(17) 0.21077(17) 0.0211(6) Uani 1 1 d .
H6A H 0.1028 0.3143 0.2216 0.025 Uiso 1 1 calc R
H6B H -0.0251 0.2773 0.1728 0.025 Uiso 1 1 calc R
C7 C 0.1073(2) 0.68606(18) 0.09091(15) 0.0174(5) Uani 1 1 d .
C8 C 0.2088(4) 0.7551(3) 0.1190(2) 0.0714(16) Uani 1 1 d .
H8A H 0.1802 0.8155 0.1334 0.107 Uiso 1 1 calc R
H8B H 0.2447 0.7653 0.0758 0.107 Uiso 1 1 calc R
H8C H 0.2666 0.7289 0.1657 0.107 Uiso 1 1 calc R
C9 C 0.0120(3) 0.7314(4) 0.0221(2) 0.0702(16) Uani 1 1 d .
H9A H -0.0486 0.6845 -0.0006 0.105 Uiso 1 1 calc R
H9B H 0.0462 0.7533 -0.0193 0.105 Uiso 1 1 calc R
H9C H -0.0222 0.7852 0.0426 0.105 Uiso 1 1 calc R
C10 C 0.1490(4) 0.5941(2) 0.0625(2) 0.0574(12) Uani 1 1 d .
H10A H 0.2118 0.5670 0.1059 0.086 Uiso 1 1 calc R
H10B H 0.1778 0.6070 0.0165 0.086 Uiso 1 1 calc R
H10C H 0.0842 0.5492 0.0471 0.086 Uiso 1 1 calc R

loop_
_atom_site_aniso_label
_atom_site_aniso_U_11
_atom_site_aniso_U_22
_atom_site_aniso_U_33
_atom_site_aniso_U_23
_atom_site_aniso_U_13
_atom_site_aniso_U_12
U1 0.01310(7) 0.01181(7) 0.00920(7) 0.000 0.00274(5) 0.000
I1 0.02038(10) 0.01615(9) 0.01805(10) -0.00353(6) 0.00498(7) -0.00422(6)
N1 0.0171(11) 0.0149(10) 0.0117(10) 0.0002(7) 0.0040(9) -0.0004(7)
O1 0.0174(9) 0.0194(9) 0.0118(8) 0.0002(7) 0.0010(7) 0.0029(7)
O2 0.0261(14) 0.0106(11) 0.0122(12) 0.000 0.0033(10) 0.000
C1 0.0275(17) 0.062(2) 0.0214(15) 0.0067(14) 0.0106(13) 0.0214(15)
C2 0.0211(15) 0.0341(16) 0.0294(16) 0.0037(13) 0.0051(12) 0.0079(12)
C3 0.0271(16) 0.0348(16) 0.0182(14) 0.0043(12) -0.0010(12) 0.0118(12)
C4 0.0238(14) 0.0266(14) 0.0114(12) -0.0005(10) 0.0004(11) 0.0038(11)
C5 0.0318(16) 0.0181(13) 0.0157(13) -0.0049(10) 0.0050(11) 0.0011(10)
C6 0.0265(15) 0.0157(12) 0.0236(15) -0.0027(10) 0.0114(12) 0.0003(10)
C7 0.0218(13) 0.0195(12) 0.0130(12) 0.0015(10) 0.0085(10) 0.0015(10)
C8 0.101(4) 0.095(3) 0.029(2) -0.023(2) 0.037(2) -0.076(3)
C9 0.047(2) 0.141(5) 0.031(2) 0.044(2) 0.0228(19) 0.043(3)
C10 0.109(4) 0.0327(18) 0.056(2) 0.0147(17) 0.064(3) 0.028(2)

loop_
_atom_type_symbol
_atom_type_description
_atom_type_scat_dispersion_real
_atom_type_scat_dispersion_imag
_atom_type_scat_source
C C 0.0033 0.0016 'International Tables Vol C Tables 4.2.6.8 and 6.1.1.4'
H H 0.0000 0.0000 'International Tables Vol C Tables 4.2.6.8 and 6.1.1.4'
N N 0.0061 0.0033 'International Tables Vol C Tables 4.2.6.8 and 6.1.1.4'
O O 0.0106 0.0060 'International Tables Vol C Tables 4.2.6.8 and 6.1.1.4'
I I -0.4742 1.8119 'International Tables Vol C Tables 4.2.6.8 and 6.1.1.4'
U U -9.6767 9.6646 'International Tables Vol C Tables 4.2.6.8 and 6.1.1.4'

loop_
_geom_angle_atom_site_label_1
_geom_angle_atom_site_label_2
_geom_angle_atom_site_label_3
_geom_angle
_geom_angle_site_symmetry_1
_geom_angle_site_symmetry_3
N1 U1 N1 175.60(11) 2 .
N1 U1 O1 89.49(8) 2 2
N1 U1 O1 88.81(8) . 2
N1 U1 O1 88.81(7) 2 .
N1 U1 O1 89.49(7) . .
O1 U1 O1 134.43(8) 2 .
N1 U1 O2 87.80(6) 2 .
N1 U1 O2 87.80(6) . .
O1 U1 O2 67.22(4) 2 .
O1 U1 O2 67.22(4) . .
N1 U1 I1 89.38(6) 2 .
N1 U1 I1 94.01(6) . .
O1 U1 I1 152.18(4) 2 .
O1 U1 I1 73.33(4) . .
O2 U1 I1 140.485(4) . .
N1 U1 I1 94.01(6) 2 2
N1 U1 I1 89.38(6) . 2
O1 U1 I1 73.33(4) 2 2
O1 U1 I1 152.18(4) . 2
O2 U1 I1 140.485(4) . 2
I1 U1 I1 79.030(7) . 2
C7 N1 U1 166.33(16) . .
C1 O1 C4 109.25(19) . .
C1 O1 U1 121.96(15) . .
C4 O1 U1 128.12(14) . .
C5 O2 C5 109.4(3) 2 .
C5 O2 U1 125.29(13) 2 .
C5 O2 U1 125.29(13) . .
O1 C1 C2 107.0(2) . .
C1 C2 C3 102.6(2) . .
C4 C3 C2 102.6(2) . .
O1 C4 C3 104.9(2) . .
O2 C5 C6 105.8(2) . .
C5 C6 C6 102.09(16) . 2
N1 C7 C10 109.0(2) . .
N1 C7 C8 108.7(2) . .
C10 C7 C8 110.1(3) . .
N1 C7 C9 109.9(2) . .
C10 C7 C9 109.9(3) . .
C8 C7 C9 109.2(3) . .

loop_
_geom_bond_atom_site_label_1
_geom_bond_atom_site_label_2
_geom_bond_distance
_geom_bond_site_symmetry_2
U1 N1 1.855(2) 2
U1 N1 1.855(2) .
U1 O1 2.4902(17) 2
U1 O1 2.4902(17) .
U1 O2 2.534(2) .
U1 I1 3.1371(2) .
U1 I1 3.1371(2) 2
N1 C7 1.488(3) .
O1 C1 1.448(3) .
O1 C4 1.458(3) .
O2 C5 1.447(3) 2
O2 C5 1.447(3) .
C1 C2 1.508(4) .
C2 C3 1.526(4) .
C3 C4 1.514(4) .
C5 C6 1.514(3) .
C6 C6 1.522(5) 2
C7 C10 1.496(4) .
C7 C8 1.498(4) .
C7 C9 1.509(4) .
